data_4104255
loop_
_publ_author_name
'Sang Min Lim'
'Nicholas Hill'
'Andrew G. Myers'

_publ_section_title
;
 A Method for the Preparation of Differentiatedtrans-1,2-Diol Derivatives
 with Enantio- and Diastereocontrol
;
_journal_name_full 'Journal of the American Chemical Society'
_journal_page_first 5763
_journal_page_last 5765
_journal_paper_doi 10.1021/ja901283q
_journal_volume 131
_journal_year 2009
_chemical_absolute_configuration ad
_chemical_compound_source 'chemical synthesis'
_chemical_formula_iupac 'C32 H46 Br2 O6 Si2'
_chemical_formula_moiety 'C32 H46 Br2 O6 Si2'
_chemical_formula_structural 'C32 H46 Br2 O6 Si2'
_chemical_formula_sum 'C32 H46 Br2 O6 Si2'
_chemical_formula_weight 742.69
_chemical_name_common B259
_chemical_name_systematic
; 
(1R,3R,4R,6R)-4,6-Bis(tert-butyldimethylsilyloxy)cyclohexane-1,3-diyl
Bis(4-bromobenzoate)
;
_space_group_IT_number 4
_symmetry_cell_setting monoclinic
_symmetry_Int_Tables_number 4
_symmetry_space_group_name_Hall 'P 2yb'
_symmetry_space_group_name_H-M 'P 1 21 1'
_atom_sites_solution_hydrogens geom
_atom_sites_solution_primary direct
_atom_sites_solution_secondary difmap
_audit_creation_method SHELXL-97
_cell_angle_alpha 90.00
_cell_angle_beta 93.972(2)
_cell_angle_gamma 90.00
_cell_formula_units_Z 2
_cell_length_a 7.4443(3)
_cell_length_b 20.6728(9)
_cell_length_c 12.0342(5)
_cell_measurement_reflns_used 18928
_cell_measurement_temperature 193(2)
_cell_measurement_theta_max 26.80
_cell_measurement_theta_min 2.60
_cell_volume 1847.55(13)
_computing_cell_refinement 'SAINT V7.34A (Bruker AXS, 2006b)'
_computing_data_collection 'APEX2 v2.1-0 (Bruker AXS, 2006a)'
_computing_data_reduction
;
SAINT V7.34A (Bruker AXS, 2006b), SADABS (Bruker AXS, 2004)
;
_computing_molecular_graphics 'SHELXTL v6.12 (Bruker AXS, 2001)'
_computing_publication_material 'SHELXTL v6.12 (Bruker AXS, 2001)'
_computing_structure_refinement 'SHELXTL v6.12 (Bruker AXS, 2001)'
_computing_structure_solution 'SHELXTL v6.12 (Bruker AXS, 2001)'
_diffrn_ambient_temperature 193(2)
_diffrn_detector_area_resol_mean 836.6
_diffrn_measured_fraction_theta_full 1.000
_diffrn_measured_fraction_theta_max 1.000
_diffrn_measurement_device_type 'Bruker APEX II CCD'
_diffrn_measurement_method '\w scans, 3065 0.5\% rotations'
_diffrn_radiation_monochromator graphite
_diffrn_radiation_source 'fine-focus sealed tube'
_diffrn_radiation_type 'Mo K\a'
_diffrn_radiation_wavelength 0.71073
_diffrn_reflns_av_R_equivalents 0.0462
_diffrn_reflns_av_sigmaI/netI 0.0402
_diffrn_reflns_limit_h_max 9
_diffrn_reflns_limit_h_min -9
_diffrn_reflns_limit_k_max 26
_diffrn_reflns_limit_k_min -26
_diffrn_reflns_limit_l_max 15
_diffrn_reflns_limit_l_min -15
_diffrn_reflns_number 51031
_diffrn_reflns_theta_full 27.50
_diffrn_reflns_theta_max 27.50
_diffrn_reflns_theta_min 1.96
_diffrn_standards_decay_% 0
_diffrn_standards_number 0
_exptl_absorpt_coefficient_mu 2.296
_exptl_absorpt_correction_T_max 0.78709
_exptl_absorpt_correction_T_min 0.54681
_exptl_absorpt_correction_type numerical
_exptl_absorpt_process_details 'SADABS (Bruker AXS, 2004)'
_exptl_crystal_colour Colorless
_exptl_crystal_density_diffrn 1.335
_exptl_crystal_density_method 'not measured'
_exptl_crystal_description Needle
_exptl_crystal_F_000 768
_exptl_crystal_size_max 0.250
_exptl_crystal_size_mid 0.250
_exptl_crystal_size_min 0.125
_refine_diff_density_max 0.491
_refine_diff_density_min -0.366
_refine_diff_density_rms 0.043
_refine_ls_abs_structure_details 'Flack H D (1983), Acta Cryst. A39, 876-881'
_refine_ls_abs_structure_Flack 0.009(5)
_refine_ls_extinction_method none
_refine_ls_goodness_of_fit_ref 1.033
_refine_ls_hydrogen_treatment constr
_refine_ls_matrix_type full
_refine_ls_number_parameters 389
_refine_ls_number_reflns 8478
_refine_ls_number_restraints 1
_refine_ls_restrained_S_all 1.033
_refine_ls_R_factor_all 0.0351
_refine_ls_R_factor_gt 0.0284
_refine_ls_shift/su_max 0.002
_refine_ls_shift/su_mean 0.000
_refine_ls_structure_factor_coef Fsqd
_refine_ls_weighting_details 'w=1/[\s^2^(Fo^2^)+(0.0281P)^2^+0.2560P] where P=(Fo^2^+2Fc^2^)/3'
_refine_ls_weighting_scheme calc
_refine_ls_wR_factor_gt 0.0691
_refine_ls_wR_factor_ref 0.0718
_reflns_number_gt 7521
_reflns_number_total 8478
_reflns_threshold_expression I>2\s(I)
_cod_data_source_file ja901283q_si_002.cif
_cod_data_source_block agm068
_cod_original_sg_symbol_H-M 'P 21'
_cod_database_code 4104255

loop_
_symmetry_equiv_pos_as_xyz
'x, y, z'
'-x, y+1/2, -z'

loop_
_atom_site_label
_atom_site_type_symbol
_atom_site_fract_x
_atom_site_fract_y
_atom_site_fract_z
_atom_site_U_iso_or_equiv
_atom_site_adp_type
_atom_site_occupancy
_atom_site_symmetry_multiplicity
_atom_site_calc_flag
_atom_site_refinement_flags
C1 C 0.9922(3) 0.32358(11) 0.40353(17) 0.0330(4) Uani 1 1 d .
H1 H 0.8837 0.3522 0.3956 0.040 Uiso 1 1 calc R
C2 C 1.0748(3) 0.32524(12) 0.52297(18) 0.0375(5) Uani 1 1 d .
H2A H 1.1969 0.3061 0.5251 0.045 Uiso 1 1 calc R
H2B H 1.0872 0.3708 0.5474 0.045 Uiso 1 1 calc R
C3 C 0.9639(3) 0.28885(11) 0.60389(17) 0.0354(5) Uani 1 1 d .
H3 H 1.0340 0.2856 0.6776 0.042 Uiso 1 1 calc R
C4 C 0.9137(3) 0.22115(11) 0.56249(17) 0.0344(4) Uani 1 1 d .
H4 H 0.8317 0.2003 0.6143 0.041 Uiso 1 1 calc R
C5 C 0.8225(3) 0.22330(11) 0.44547(17) 0.0337(4) Uani 1 1 d .
H5A H 0.7079 0.2475 0.4464 0.040 Uiso 1 1 calc R
H5B H 0.7943 0.1787 0.4197 0.040 Uiso 1 1 calc R
C6 C 0.9444(3) 0.25592(11) 0.36471(17) 0.0317(4) Uani 1 1 d .
H6 H 1.0574 0.2300 0.3612 0.038 Uiso 1 1 calc R
O7 O 1.1309(2) 0.34727(8) 0.33417(13) 0.0389(4) Uani 1 1 d .
C8 C 1.0954(3) 0.39817(10) 0.26853(18) 0.0330(4) Uani 1 1 d .
O9 O 0.9563(2) 0.42804(9) 0.26376(16) 0.0507(4) Uani 1 1 d .
C10 C 1.2492(3) 0.41306(10) 0.19910(17) 0.0312(4) Uani 1 1 d .
C11 C 1.4162(3) 0.38376(11) 0.21930(19) 0.0363(5) Uani 1 1 d .
H11 H 1.4348 0.3534 0.2782 0.044 Uiso 1 1 calc R
C12 C 1.5560(3) 0.39892(12) 0.1532(2) 0.0409(5) Uani 1 1 d .
H12 H 1.6711 0.3795 0.1668 0.049 Uiso 1 1 calc R
C13 C 1.5251(3) 0.44230(11) 0.06806(18) 0.0378(5) Uani 1 1 d .
C14 C 1.3606(3) 0.47185(13) 0.04611(18) 0.0416(5) Uani 1 1 d .
H14 H 1.3427 0.5017 -0.0137 0.050 Uiso 1 1 calc R
C15 C 1.2214(3) 0.45716(11) 0.11308(18) 0.0406(5) Uani 1 1 d .
H15 H 1.1073 0.4774 0.0998 0.049 Uiso 1 1 calc R
Br16 Br 1.71413(4) 0.461636(16) -0.02487(2) 0.06192(9) Uani 1 1 d .
O17 O 0.8006(2) 0.32614(7) 0.61697(11) 0.0356(3) Uani 1 1 d .
C18 C 0.7171(3) 0.31409(12) 0.71110(17) 0.0395(5) Uani 1 1 d .
O19 O 0.7708(3) 0.27500(10) 0.77944(14) 0.0564(5) Uani 1 1 d .
C20 C 0.5529(3) 0.35407(11) 0.72035(17) 0.0360(5) Uani 1 1 d .
C21 C 0.5197(3) 0.40985(11) 0.65886(19) 0.0396(5) Uani 1 1 d .
H21 H 0.6023 0.4236 0.6069 0.048 Uiso 1 1 calc R
C22 C 0.3652(3) 0.44573(12) 0.6733(2) 0.0419(5) Uani 1 1 d .
H22 H 0.3410 0.4841 0.6314 0.050 Uiso 1 1 calc R
C23 C 0.2473(3) 0.42495(11) 0.7493(2) 0.0395(5) Uani 1 1 d .
C24 C 0.2779(3) 0.36948(12) 0.81148(19) 0.0436(5) Uani 1 1 d .
H24 H 0.1947 0.3556 0.8630 0.052 Uiso 1 1 calc R
C25 C 0.4321(3) 0.33474(12) 0.79682(19) 0.0439(5) Uani 1 1 d .
H25 H 0.4564 0.2968 0.8398 0.053 Uiso 1 1 calc R
Br26 Br 0.03228(3) 0.471920(14) 0.76639(2) 0.05686(8) Uani 1 1 d .
O27 O 1.0779(2) 0.18550(8) 0.56234(13) 0.0380(3) Uani 1 1 d .
Si28 Si 1.10910(8) 0.11215(3) 0.61561(5) 0.03985(14) Uani 1 1 d .
C29 C 1.0637(5) 0.1110(2) 0.7639(3) 0.0761(10) Uani 1 1 d .
H29A H 1.1433 0.1419 0.8048 0.114 Uiso 1 1 calc R
H29B H 1.0857 0.0675 0.7941 0.114 Uiso 1 1 calc R
H29C H 0.9379 0.1231 0.7720 0.114 Uiso 1 1 calc R
C30 C 0.9548(4) 0.05371(16) 0.5391(3) 0.0686(9) Uani 1 1 d .
H30A H 0.8296 0.0660 0.5484 0.103 Uiso 1 1 calc R
H30B H 0.9769 0.0101 0.5688 0.103 Uiso 1 1 calc R
H30C H 0.9769 0.0543 0.4597 0.103 Uiso 1 1 calc R
C31 C 1.3488(3) 0.09376(13) 0.5911(2) 0.0460(6) Uani 1 1 d .
C32 C 1.4000(4) 0.02634(18) 0.6330(4) 0.0834(12) Uani 1 1 d .
H32A H 1.5286 0.0190 0.6251 0.125 Uiso 1 1 calc R
H32B H 1.3293 -0.0060 0.5894 0.125 Uiso 1 1 calc R
H32C H 1.3752 0.0226 0.7117 0.125 Uiso 1 1 calc R
C33 C 1.4700(5) 0.1442(2) 0.6564(4) 0.0982(14) Uani 1 1 d .
H33A H 1.5969 0.1340 0.6480 0.147 Uiso 1 1 calc R
H33B H 1.4463 0.1428 0.7354 0.147 Uiso 1 1 calc R
H33C H 1.4431 0.1876 0.6268 0.147 Uiso 1 1 calc R
C34 C 1.3805(5) 0.0994(2) 0.4676(3) 0.0788(11) Uani 1 1 d .
H34A H 1.5092 0.0945 0.4574 0.118 Uiso 1 1 calc R
H34B H 1.3397 0.1420 0.4401 0.118 Uiso 1 1 calc R
H34C H 1.3128 0.0655 0.4261 0.118 Uiso 1 1 calc R
O35 O 0.8543(2) 0.25885(8) 0.25640(12) 0.0394(4) Uani 1 1 d .
Si36 Si 0.90337(8) 0.21793(3) 0.14453(4) 0.03255(12) Uani 1 1 d .
C37 C 0.9899(4) 0.27596(14) 0.0429(2) 0.0506(6) Uani 1 1 d .
H37A H 1.1020 0.2954 0.0746 0.076 Uiso 1 1 calc R
H37B H 0.9003 0.3100 0.0266 0.076 Uiso 1 1 calc R
H37C H 1.0129 0.2531 -0.0259 0.076 Uiso 1 1 calc R
C38 C 1.0773(3) 0.15539(13) 0.1816(2) 0.0476(6) Uani 1 1 d .
H38A H 1.1897 0.1766 0.2089 0.071 Uiso 1 1 calc R
H38B H 1.0985 0.1295 0.1156 0.071 Uiso 1 1 calc R
H38C H 1.0353 0.1272 0.2399 0.071 Uiso 1 1 calc R
C39 C 0.6865(3) 0.17900(11) 0.08811(18) 0.0358(5) Uani 1 1 d .
C40 C 0.7156(4) 0.14659(15) -0.0237(2) 0.0545(7) Uani 1 1 d .
H40A H 0.6035 0.1258 -0.0525 0.082 Uiso 1 1 calc R
H40B H 0.8106 0.1139 -0.0133 0.082 Uiso 1 1 calc R
H40C H 0.7512 0.1793 -0.0769 0.082 Uiso 1 1 calc R
C41 C 0.5392(4) 0.23019(14) 0.0709(2) 0.0557(7) Uani 1 1 d .
H41A H 0.4307 0.2104 0.0348 0.084 Uiso 1 1 calc R
H41B H 0.5810 0.2649 0.0236 0.084 Uiso 1 1 calc R
H41C H 0.5116 0.2481 0.1431 0.084 Uiso 1 1 calc R
C42 C 0.6239(4) 0.12799(13) 0.1696(2) 0.0460(6) Uani 1 1 d .
H42A H 0.5135 0.1074 0.1378 0.069 Uiso 1 1 calc R
H42B H 0.6003 0.1488 0.2402 0.069 Uiso 1 1 calc R
H42C H 0.7181 0.0952 0.1827 0.069 Uiso 1 1 calc R

loop_
_atom_site_aniso_label
_atom_site_aniso_U_11
_atom_site_aniso_U_22
_atom_site_aniso_U_33
_atom_site_aniso_U_23
_atom_site_aniso_U_13
_atom_site_aniso_U_12
C1 0.0280(10) 0.0370(11) 0.0348(11) 0.0053(9) 0.0082(8) -0.0012(8)
C2 0.0383(11) 0.0393(12) 0.0349(11) -0.0059(9) 0.0018(9) -0.0107(9)
C3 0.0345(10) 0.0429(12) 0.0284(10) -0.0034(9) 0.0004(8) 0.0017(9)
C4 0.0313(10) 0.0406(12) 0.0316(10) 0.0044(9) 0.0048(8) 0.0015(9)
C5 0.0331(10) 0.0337(11) 0.0343(10) -0.0017(9) 0.0020(8) -0.0043(9)
C6 0.0321(10) 0.0379(11) 0.0251(9) 0.0009(8) 0.0017(7) 0.0022(9)
O7 0.0333(8) 0.0413(9) 0.0437(8) 0.0097(7) 0.0138(6) 0.0033(7)
C8 0.0324(10) 0.0289(10) 0.0379(11) -0.0038(8) 0.0049(8) -0.0017(8)
O9 0.0403(9) 0.0458(10) 0.0678(12) 0.0145(9) 0.0179(8) 0.0092(8)
C10 0.0344(10) 0.0247(10) 0.0349(10) -0.0039(8) 0.0049(8) -0.0046(8)
C11 0.0334(11) 0.0353(12) 0.0404(11) 0.0030(9) 0.0037(9) -0.0028(9)
C12 0.0307(11) 0.0446(13) 0.0479(13) -0.0024(10) 0.0061(9) -0.0036(9)
C13 0.0378(11) 0.0411(12) 0.0356(11) -0.0062(9) 0.0106(9) -0.0129(9)
C14 0.0506(12) 0.0369(12) 0.0380(10) 0.0054(10) 0.0083(9) -0.0034(11)
C15 0.0421(11) 0.0365(13) 0.0440(11) 0.0029(10) 0.0083(9) 0.0034(10)
Br16 0.04999(14) 0.0863(2) 0.05188(14) 0.00615(15) 0.02089(11) -0.01407(15)
O17 0.0442(8) 0.0370(8) 0.0259(7) -0.0005(6) 0.0061(6) 0.0021(7)
C18 0.0504(13) 0.0425(13) 0.0258(10) 0.0004(9) 0.0049(9) 0.0011(10)
O19 0.0693(12) 0.0670(12) 0.0341(9) 0.0143(8) 0.0123(8) 0.0236(10)
C20 0.0437(12) 0.0386(12) 0.0260(10) -0.0049(9) 0.0046(8) -0.0033(10)
C21 0.0418(12) 0.0409(13) 0.0374(11) 0.0051(10) 0.0125(9) -0.0048(10)
C22 0.0435(12) 0.0345(12) 0.0486(13) 0.0031(10) 0.0097(10) -0.0025(10)
C23 0.0408(12) 0.0386(12) 0.0399(12) -0.0100(10) 0.0085(9) -0.0058(10)
C24 0.0527(14) 0.0468(14) 0.0330(11) -0.0039(10) 0.0146(10) -0.0077(11)
C25 0.0601(15) 0.0410(13) 0.0317(11) 0.0037(10) 0.0116(10) -0.0003(11)
Br26 0.04683(13) 0.06077(17) 0.06498(16) -0.00489(14) 0.01820(11) 0.00432(13)
O27 0.0360(8) 0.0398(9) 0.0387(8) 0.0045(7) 0.0073(6) 0.0048(6)
Si28 0.0348(3) 0.0451(4) 0.0407(3) 0.0099(3) 0.0102(3) 0.0040(3)
C29 0.093(2) 0.090(3) 0.0489(16) 0.0184(16) 0.0273(16) 0.021(2)
C30 0.0497(17) 0.0566(18) 0.098(3) 0.0023(17) -0.0054(16) -0.0083(14)
C31 0.0338(12) 0.0507(15) 0.0540(14) 0.0124(12) 0.0061(10) 0.0034(10)
C32 0.0532(18) 0.076(2) 0.124(3) 0.050(2) 0.0257(19) 0.0262(16)
C33 0.0481(18) 0.111(3) 0.132(4) -0.002(3) -0.016(2) -0.018(2)
C34 0.0632(19) 0.105(3) 0.072(2) 0.024(2) 0.0337(16) 0.0310(19)
O35 0.0434(8) 0.0458(9) 0.0287(7) -0.0041(7) -0.0012(6) 0.0092(7)
Si36 0.0372(3) 0.0343(3) 0.0267(3) 0.0013(2) 0.0062(2) -0.0014(2)
C37 0.0644(16) 0.0492(15) 0.0393(12) 0.0031(11) 0.0115(11) -0.0144(12)
C38 0.0399(12) 0.0499(15) 0.0537(15) -0.0053(12) 0.0089(11) 0.0085(11)
C39 0.0400(11) 0.0357(12) 0.0318(10) 0.0001(9) 0.0034(9) -0.0034(9)
C40 0.0729(18) 0.0524(16) 0.0385(13) -0.0082(11) 0.0060(12) -0.0169(14)
C41 0.0499(15) 0.0523(16) 0.0625(16) 0.0012(13) -0.0128(12) 0.0029(12)
C42 0.0464(13) 0.0475(14) 0.0441(13) 0.0073(11) 0.0039(10) -0.0084(11)

loop_
_atom_type_symbol
_atom_type_description
_atom_type_scat_dispersion_real
_atom_type_scat_dispersion_imag
_atom_type_scat_source
C C 0.0033 0.0016 'International Tables Vol C Tables 4.2.6.8 and 6.1.1.4'
H H 0.0000 0.0000 'International Tables Vol C Tables 4.2.6.8 and 6.1.1.4'
O O 0.0106 0.0060 'International Tables Vol C Tables 4.2.6.8 and 6.1.1.4'
Si Si 0.0817 0.0704 'International Tables Vol C Tables 4.2.6.8 and 6.1.1.4'
Br Br -0.2901 2.4595 'International Tables Vol C Tables 4.2.6.8 and 6.1.1.4'

loop_
_exptl_crystal_face_index_h
_exptl_crystal_face_index_k
_exptl_crystal_face_index_l
_exptl_crystal_face_perp_dist
0.00 0.00 1.00 0.068
0.00 0.00 -1.00 0.055
0.00 1.00 0.00 0.156
0.00 -1.00 0.00 0.142
1.00 0.00 1.00 0.120
-1.00 0.00 -1.00 0.112
-1.00 0.00 0.00 0.152
0.00 1.00 1.00 0.100
0.00 -1.00 1.00 0.103
0.00 2.00 -1.00 0.136
1.00 2.00 0.00 0.156
1.00 1.00 1.00 0.128
-1.00 -1.00 -1.00 0.116
1.00 -1.00 -2.00 0.171
-1.00 -2.00 -1.00 0.125
-2.00 -1.00 2.00 0.162

loop_
_geom_angle_atom_site_label_1
_geom_angle_atom_site_label_2
_geom_angle_atom_site_label_3
_geom_angle
O7 C1 C6 107.17(17)
O7 C1 C2 106.09(17)
C6 C1 C2 112.57(18)
O7 C1 H1 110.3
C6 C1 H1 110.3
C2 C1 H1 110.3
C3 C2 C1 113.07(17)
C3 C2 H2A 109.0
C1 C2 H2A 109.0
C3 C2 H2B 109.0
C1 C2 H2B 109.0
H2A C2 H2B 107.8
O17 C3 C2 107.56(18)
O17 C3 C4 109.50(17)
C2 C3 C4 112.16(17)
O17 C3 H3 109.2
C2 C3 H3 109.2
C4 C3 H3 109.2
O27 C4 C5 109.94(17)
O27 C4 C3 106.48(17)
C5 C4 C3 111.08(18)
O27 C4 H4 109.8
C5 C4 H4 109.8
C3 C4 H4 109.8
C4 C5 C6 110.77(17)
C4 C5 H5A 109.5
C6 C5 H5A 109.5
C4 C5 H5B 109.5
C6 C5 H5B 109.5
H5A C5 H5B 108.1
O35 C6 C1 109.24(17)
O35 C6 C5 109.68(17)
C1 C6 C5 110.42(17)
O35 C6 H6 109.2
C1 C6 H6 109.2
C5 C6 H6 109.2
C8 O7 C1 119.08(16)
O9 C8 O7 124.7(2)
O9 C8 C10 123.9(2)
O7 C8 C10 111.45(17)
C15 C10 C11 120.24(19)
C15 C10 C8 118.21(19)
C11 C10 C8 121.55(19)
C12 C11 C10 119.9(2)
C12 C11 H11 120.1
C10 C11 H11 120.1
C13 C12 C11 118.9(2)
C13 C12 H12 120.6
C11 C12 H12 120.6
C12 C13 C14 122.3(2)
C12 C13 Br16 119.06(18)
C14 C13 Br16 118.60(17)
C13 C14 C15 118.7(2)
C13 C14 H14 120.6
C15 C14 H14 120.6
C10 C15 C14 119.9(2)
C10 C15 H15 120.0
C14 C15 H15 120.0
C18 O17 C3 115.35(17)
O19 C18 O17 123.2(2)
O19 C18 C20 124.0(2)
O17 C18 C20 112.85(19)
C21 C20 C25 119.6(2)
C21 C20 C18 122.7(2)
C25 C20 C18 117.6(2)
C20 C21 C22 119.8(2)
C20 C21 H21 120.1
C22 C21 H21 120.1
C23 C22 C21 119.1(2)
C23 C22 H22 120.4
C21 C22 H22 120.4
C22 C23 C24 122.0(2)
C22 C23 Br26 119.55(19)
C24 C23 Br26 118.41(18)
C25 C24 C23 118.2(2)
C25 C24 H24 120.9
C23 C24 H24 120.9
C24 C25 C20 121.3(2)
C24 C25 H25 119.4
C20 C25 H25 119.4
C4 O27 Si28 124.68(14)
O27 Si28 C29 110.90(14)
O27 Si28 C30 109.68(13)
C29 Si28 C30 108.83(18)
O27 Si28 C31 103.59(10)
C29 Si28 C31 113.11(15)
C30 Si28 C31 110.63(14)
Si28 C29 H29A 109.5
Si28 C29 H29B 109.5
H29A C29 H29B 109.5
Si28 C29 H29C 109.5
H29A C29 H29C 109.5
H29B C29 H29C 109.5
Si28 C30 H30A 109.5
Si28 C30 H30B 109.5
H30A C30 H30B 109.5
Si28 C30 H30C 109.5
H30A C30 H30C 109.5
H30B C30 H30C 109.5
C32 C31 C34 110.0(3)
C32 C31 C33 108.8(3)
C34 C31 C33 108.5(3)
C32 C31 Si28 110.73(19)
C34 C31 Si28 110.62(18)
C33 C31 Si28 108.1(2)
C31 C32 H32A 109.5
C31 C32 H32B 109.5
H32A C32 H32B 109.5
C31 C32 H32C 109.5
H32A C32 H32C 109.5
H32B C32 H32C 109.5
C31 C33 H33A 109.5
C31 C33 H33B 109.5
H33A C33 H33B 109.5
C31 C33 H33C 109.5
H33A C33 H33C 109.5
H33B C33 H33C 109.5
C31 C34 H34A 109.5
C31 C34 H34B 109.5
H34A C34 H34B 109.5
C31 C34 H34C 109.5
H34A C34 H34C 109.5
H34B C34 H34C 109.5
C6 O35 Si36 127.35(14)
O35 Si36 C37 108.16(11)
O35 Si36 C38 110.46(10)
C37 Si36 C38 109.81(13)
O35 Si36 C39 106.22(9)
C37 Si36 C39 111.41(11)
C38 Si36 C39 110.70(11)
Si36 C37 H37A 109.5
Si36 C37 H37B 109.5
H37A C37 H37B 109.5
Si36 C37 H37C 109.5
H37A C37 H37C 109.5
H37B C37 H37C 109.5
Si36 C38 H38A 109.5
Si36 C38 H38B 109.5
H38A C38 H38B 109.5
Si36 C38 H38C 109.5
H38A C38 H38C 109.5
H38B C38 H38C 109.5
C41 C39 C40 109.1(2)
C41 C39 C42 108.4(2)
C40 C39 C42 109.2(2)
C41 C39 Si36 109.97(16)
C40 C39 Si36 109.45(17)
C42 C39 Si36 110.68(16)
C39 C40 H40A 109.5
C39 C40 H40B 109.5
H40A C40 H40B 109.5
C39 C40 H40C 109.5
H40A C40 H40C 109.5
H40B C40 H40C 109.5
C39 C41 H41A 109.5
C39 C41 H41B 109.5
H41A C41 H41B 109.5
C39 C41 H41C 109.5
H41A C41 H41C 109.5
H41B C41 H41C 109.5
C39 C42 H42A 109.5
C39 C42 H42B 109.5
H42A C42 H42B 109.5
C39 C42 H42C 109.5
H42A C42 H42C 109.5
H42B C42 H42C 109.5

loop_
_geom_bond_atom_site_label_1
_geom_bond_atom_site_label_2
_geom_bond_distance
C1 O7 1.457(2)
C1 C6 1.509(3)
C1 C2 1.524(3)
C1 H1 1.0000
C2 C3 1.519(3)
C2 H2A 0.9900
C2 H2B 0.9900
C3 O17 1.457(3)
C3 C4 1.524(3)
C3 H3 1.0000
C4 O27 1.428(3)
C4 C5 1.521(3)
C4 H4 1.0000
C5 C6 1.531(3)
C5 H5A 0.9900
C5 H5B 0.9900
C6 O35 1.425(2)
C6 H6 1.0000
O7 C8 1.331(3)
C8 O9 1.204(3)
C8 C10 1.496(3)
C10 C15 1.384(3)
C10 C11 1.389(3)
C11 C12 1.389(3)
C11 H11 0.9500
C12 C13 1.369(3)
C12 H12 0.9500
C13 C14 1.378(3)
C13 Br16 1.899(2)
C14 C15 1.390(3)
C14 H14 0.9500
C15 H15 0.9500
O17 C18 1.352(3)
C18 O19 1.201(3)
C18 C20 1.486(3)
C20 C21 1.383(3)
C20 C25 1.389(3)
C21 C22 1.390(3)
C21 H21 0.9500
C22 C23 1.379(3)
C22 H22 0.9500
C23 C24 1.380(4)
C23 Br26 1.896(2)
C24 C25 1.376(4)
C24 H24 0.9500
C25 H25 0.9500
O27 Si28 1.6564(17)
Si28 C29 1.840(3)
Si28 C30 1.866(3)
Si28 C31 1.868(2)
C29 H29A 0.9800
C29 H29B 0.9800
C29 H29C 0.9800
C30 H30A 0.9800
C30 H30B 0.9800
C30 H30C 0.9800
C31 C32 1.522(4)
C31 C34 1.525(4)
C31 C33 1.556(5)
C32 H32A 0.9800
C32 H32B 0.9800
C32 H32C 0.9800
C33 H33A 0.9800
C33 H33B 0.9800
C33 H33C 0.9800
C34 H34A 0.9800
C34 H34B 0.9800
C34 H34C 0.9800
O35 Si36 1.6522(16)
Si36 C37 1.859(2)
Si36 C38 1.862(3)
Si36 C39 1.888(2)
C37 H37A 0.9800
C37 H37B 0.9800
C37 H37C 0.9800
C38 H38A 0.9800
C38 H38B 0.9800
C38 H38C 0.9800
C39 C41 1.527(4)
C39 C40 1.532(3)
C39 C42 1.534(3)
C40 H40A 0.9800
C40 H40B 0.9800
C40 H40C 0.9800
C41 H41A 0.9800
C41 H41B 0.9800
C41 H41C 0.9800
C42 H42A 0.9800
C42 H42B 0.9800
C42 H42C 0.9800

loop_
_geom_torsion_atom_site_label_1
_geom_torsion_atom_site_label_2
_geom_torsion_atom_site_label_3
_geom_torsion_atom_site_label_4
_geom_torsion
O7 C1 C2 C3 -167.65(18)
C6 C1 C2 C3 -50.7(3)
C1 C2 C3 O17 -70.7(2)
C1 C2 C3 C4 49.7(3)
O17 C3 C4 O27 -174.29(15)
C2 C3 C4 O27 66.4(2)
O17 C3 C4 C5 66.0(2)
C2 C3 C4 C5 -53.3(2)
O27 C4 C5 C6 -60.0(2)
C3 C4 C5 C6 57.6(2)
O7 C1 C6 O35 -68.7(2)
C2 C1 C6 O35 175.05(17)
O7 C1 C6 C5 170.61(16)
C2 C1 C6 C5 54.3(2)
C4 C5 C6 O35 -178.49(17)
C4 C5 C6 C1 -58.1(2)
C6 C1 O7 C8 116.5(2)
C2 C1 O7 C8 -123.0(2)
C1 O7 C8 O9 2.1(3)
C1 O7 C8 C10 -176.75(18)
O9 C8 C10 C15 -10.0(3)
O7 C8 C10 C15 168.87(19)
O9 C8 C10 C11 170.1(2)
O7 C8 C10 C11 -11.1(3)
C15 C10 C11 C12 0.2(3)
C8 C10 C11 C12 -179.9(2)
C10 C11 C12 C13 -0.7(3)
C11 C12 C13 C14 0.5(4)
C11 C12 C13 Br16 -178.50(18)
C12 C13 C14 C15 0.2(4)
Br16 C13 C14 C15 179.18(18)
C11 C10 C15 C14 0.5(3)
C8 C10 C15 C14 -179.5(2)
C13 C14 C15 C10 -0.7(3)
C2 C3 O17 C18 -158.34(18)
C4 C3 O17 C18 79.5(2)
C3 O17 C18 O19 -0.8(3)
C3 O17 C18 C20 179.33(17)
O19 C18 C20 C21 162.0(2)
O17 C18 C20 C21 -18.2(3)
O19 C18 C20 C25 -16.1(3)
O17 C18 C20 C25 163.7(2)
C25 C20 C21 C22 -0.6(3)
C18 C20 C21 C22 -178.6(2)
C20 C21 C22 C23 0.1(4)
C21 C22 C23 C24 -0.1(4)
C21 C22 C23 Br26 -178.00(18)
C22 C23 C24 C25 0.6(4)
Br26 C23 C24 C25 178.48(18)
C23 C24 C25 C20 -1.0(4)
C21 C20 C25 C24 1.1(3)
C18 C20 C25 C24 179.2(2)
C5 C4 O27 Si28 -107.52(18)
C3 C4 O27 Si28 132.07(16)
C4 O27 Si28 C29 -57.5(2)
C4 O27 Si28 C30 62.7(2)
C4 O27 Si28 C31 -179.15(17)
O27 Si28 C31 C32 -178.6(3)
C29 Si28 C31 C32 61.2(3)
C30 Si28 C31 C32 -61.1(3)
O27 Si28 C31 C34 -56.4(3)
C29 Si28 C31 C34 -176.6(3)
C30 Si28 C31 C34 61.1(3)
O27 Si28 C31 C33 62.3(3)
C29 Si28 C31 C33 -57.9(3)
C30 Si28 C31 C33 179.7(3)
C1 C6 O35 Si36 128.40(17)
C5 C6 O35 Si36 -110.45(19)
C6 O35 Si36 C37 -111.5(2)
C6 O35 Si36 C38 8.7(2)
C6 O35 Si36 C39 128.78(18)
O35 Si36 C39 C41 53.52(19)
C37 Si36 C39 C41 -64.0(2)
C38 Si36 C39 C41 173.47(18)
O35 Si36 C39 C40 173.37(17)
C37 Si36 C39 C40 55.8(2)
C38 Si36 C39 C40 -66.7(2)
O35 Si36 C39 C42 -66.28(18)
C37 Si36 C39 C42 176.16(18)
C38 Si36 C39 C42 53.7(2)
